data_4347573
loop_
_publ_author_name
'Harriman, Katie L. M.'
'K\"uhne, Irina A'
'Leitch, Alicea A.'
'Korobkov, Ilia'
'Cl\'erac, Rodolphe'
'Murugesu, Muralee'
'Brusso, Jaclyn L.'

_publ_section_title
;
 Halide Influence on Molecular and Supramolecular Arrangements of Iron
 Complexes with a 3,5-Bis(2-Pyridyl)-1,2,4,6-Thiatriazine Ligand.
;
_journal_issue 11
_journal_name_full 'Inorganic chemistry'
_journal_page_first 5375
_journal_page_last 5383
_journal_paper_doi 10.1021/acs.inorgchem.6b00357
_journal_volume 55
_journal_year 2016
_chemical_formula_sum 'C12 H8 Br2 Fe N5 S'
_chemical_formula_weight 469.96
_space_group_crystal_system triclinic
_space_group_IT_number 2
_space_group_name_Hall '-P 1'
_space_group_name_H-M_alt 'P -1'
_atom_sites_solution_hydrogens geom
_audit_creation_method SHELXL-2013
_cell_angle_alpha 75.61(2)
_cell_angle_beta 89.52(3)
_cell_angle_gamma 63.74(2)
_cell_formula_units_Z 2
_cell_length_a 7.609(3)
_cell_length_b 8.283(3)
_cell_length_c 13.493(7)
_cell_measurement_reflns_used 696
_cell_measurement_temperature 200(2)
_cell_measurement_theta_max 22.89
_cell_measurement_theta_min 2.85
_cell_volume 733.6(6)
_computing_cell_refinement 'APEX II, Bruker (2009)'
_computing_data_collection 'APEX II, Bruker (2009)'
_computing_data_reduction 'XPREP, Bruker (2009)'
_computing_molecular_graphics 'SHELXTL, Bruker (2004)'
_computing_publication_material 'SHELXTL, Bruker (2004)'
_computing_structure_refinement 'SHELXL-2013 (Sheldrick, 2013)'
_computing_structure_solution 'SHELXS-03 (Sheldrick, 2003)'
_diffrn_ambient_temperature 200(2)
_diffrn_measured_fraction_theta_full 0.860
_diffrn_measured_fraction_theta_max 0.906
_diffrn_measurement_device_type 'Bruker APEX-II CCD'
_diffrn_measurement_method '\f and \w scans'
_diffrn_radiation_type MoK\a
_diffrn_radiation_wavelength 0.71073
_diffrn_reflns_av_unetI/netI 0.1534
_diffrn_reflns_Laue_measured_fraction_full 0.860
_diffrn_reflns_Laue_measured_fraction_max 0.906
_diffrn_reflns_limit_h_max 8
_diffrn_reflns_limit_h_min -8
_diffrn_reflns_limit_k_max 9
_diffrn_reflns_limit_k_min -9
_diffrn_reflns_limit_l_max 15
_diffrn_reflns_limit_l_min 0
_diffrn_reflns_number 4085
_diffrn_reflns_point_group_measured_fraction_full 0.860
_diffrn_reflns_point_group_measured_fraction_max 0.906
_diffrn_reflns_theta_full 25.242
_diffrn_reflns_theta_max 24.760
_diffrn_reflns_theta_min 2.850
_exptl_absorpt_coefficient_mu 6.614
_exptl_absorpt_correction_T_max 0.745113
_exptl_absorpt_correction_T_min 0.339868
_exptl_absorpt_correction_type multi-scan
_exptl_absorpt_process_details 'SADABS, Bruker (2003)'
_exptl_crystal_colour black
_exptl_crystal_density_diffrn 2.127
_exptl_crystal_density_meas ?
_exptl_crystal_description block
_exptl_crystal_F_000 454
_exptl_crystal_size_max 0.150
_exptl_crystal_size_mid 0.100
_exptl_crystal_size_min 0.090
_refine_diff_density_max 1.676
_refine_diff_density_min -1.908
_refine_diff_density_rms 0.299
_refine_ls_extinction_method none
_refine_ls_goodness_of_fit_ref 1.090
_refine_ls_hydrogen_treatment constr
_refine_ls_matrix_type full
_refine_ls_number_parameters 192
_refine_ls_number_reflns 2207
_refine_ls_number_restraints 327
_refine_ls_restrained_S_all 1.018
_refine_ls_R_factor_all 0.1721
_refine_ls_R_factor_gt 0.1171
_refine_ls_shift/su_max 0.000
_refine_ls_shift/su_mean 0.000
_refine_ls_structure_factor_coef Fsqd
_refine_ls_weighting_details 'w=1/[\s^2^(Fo^2^)+(0.1283P)^2^+14.3475P] where P=(Fo^2^+2Fc^2^)/3'
_refine_ls_weighting_scheme calc
_refine_ls_wR_factor_gt 0.2643
_refine_ls_wR_factor_ref 0.2985
_reflns_Friedel_coverage 0.000
_reflns_number_gt 1372
_reflns_number_total 2207
_reflns_threshold_expression 'I > 2\s(I)'
_cod_data_source_file ic6b00357_si_003.cif
_cod_data_source_block mm389_5
_cod_depositor_comments
;
The following automatic conversions were performed:

data item '_exptl_crystal_density_meas' value 'n/a' was changed to
'?' -- the value is perceived as not measured.

Automatic conversion script
Id: cif_fix_values 6909 2019-04-08 15:41:33Z antanas 
;
_cod_original_cell_volume 733.7(6)
_cod_database_code 4347573
_shelx_space_group_comment
; 
The symmetry employed for this shelxl refinement is uniquely defined 
by the following loop, which should always be used as a source of 
symmetry information in preference to the above space-group names. 
They are only intended as comments. 
;
_shelx_estimated_absorpt_t_min 0.437
_shelx_estimated_absorpt_t_max 0.587
_shelxl_version_number 2013-4

loop_
_space_group_symop_operation_xyz
'x, y, z'
'-x, -y, -z'

loop_
_atom_site_label
_atom_site_type_symbol
_atom_site_fract_x
_atom_site_fract_y
_atom_site_fract_z
_atom_site_U_iso_or_equiv
_atom_site_adp_type
_atom_site_occupancy
_atom_site_site_symmetry_order
_atom_site_calc_flag
_atom_site_refinement_flags_posn
_atom_site_refinement_flags_adp
Fe1 Fe 0.3743(5) 0.6608(6) 0.6869(2) 0.0295(9) Uani 1 1 d . U
Br1 Br 0.6387(5) 0.6969(6) 0.6089(2) 0.0475(9) Uani 1 1 d . U
Br2 Br 0.1216(4) 0.7230(6) 0.5661(2) 0.0383(8) Uani 1 1 d . U
S1 S 0.2364(13) 0.4870(14) 1.0454(5) 0.054(2) Uani 1 1 d . U
N1 N 0.318(3) 0.592(4) 0.8295(15) 0.037(4) Uani 1 1 d . U
N2 N 0.358(4) 0.344(3) 0.9779(18) 0.042(5) Uani 1 1 d . U
N3 N 0.180(5) 0.715(3) 0.9738(19) 0.052(6) Uani 1 1 d . U
N4 N 0.514(3) 0.364(3) 0.7275(17) 0.029(4) Uani 1 1 d . U
N5 N 0.258(4) 0.917(3) 0.7241(18) 0.033(4) Uani 1 1 d . U
C1 C 0.391(5) 0.403(4) 0.882(2) 0.036(5) Uani 1 1 d . U
C2 C 0.232(5) 0.726(4) 0.883(2) 0.035(5) Uani 1 1 d . U
C3 C 0.485(5) 0.287(4) 0.821(2) 0.038(6) Uani 1 1 d . U
C4 C 0.606(4) 0.059(5) 0.857(2) 0.041(6) Uani 1 1 d . U
H4A H 0.6076 -0.0090 0.9255 0.049 Uiso 1 1 calc R U
C5 C 0.692(5) -0.024(4) 0.795(2) 0.038(6) Uani 1 1 d . U
H5A H 0.7552 -0.1569 0.8158 0.046 Uiso 1 1 calc R U
C6 C 0.704(5) 0.066(4) 0.696(2) 0.038(6) Uani 1 1 d . U
H6A H 0.7741 -0.0032 0.6502 0.046 Uiso 1 1 calc R U
C7 C 0.610(6) 0.262(4) 0.665(3) 0.048(7) Uani 1 1 d . U
H7A H 0.6158 0.3239 0.5964 0.057 Uiso 1 1 calc R U
C8 C 0.197(4) 0.914(4) 0.818(2) 0.028(5) Uani 1 1 d . U
C9 C 0.104(5) 1.054(5) 0.852(2) 0.042(6) Uani 1 1 d . U
H9A H 0.0576 1.0399 0.9178 0.050 Uiso 1 1 calc R U
C10 C 0.066(5) 1.247(5) 0.785(2) 0.043(6) Uani 1 1 d . U
H10A H 0.0026 1.3576 0.8069 0.051 Uiso 1 1 calc R U
C11 C 0.133(5) 1.247(4) 0.690(2) 0.041(6) Uani 1 1 d . U
H11A H 0.1253 1.3594 0.6457 0.049 Uiso 1 1 calc R U
C12 C 0.209(4) 1.089(4) 0.659(2) 0.031(5) Uani 1 1 d . U
H12A H 0.2288 1.0984 0.5884 0.037 Uiso 1 1 calc R U

loop_
_atom_site_aniso_label
_atom_site_aniso_U_11
_atom_site_aniso_U_22
_atom_site_aniso_U_33
_atom_site_aniso_U_23
_atom_site_aniso_U_13
_atom_site_aniso_U_12
Fe1 0.033(2) 0.0143(17) 0.0386(19) -0.0070(18) 0.0066(15) -0.0091(19)
Br1 0.040(2) 0.0311(18) 0.079(2) -0.022(2) 0.0235(15) -0.0190(19)
Br2 0.0301(18) 0.0235(15) 0.0524(17) -0.0051(16) -0.0024(12) -0.0070(16)
S1 0.077(6) 0.043(4) 0.038(4) -0.008(4) 0.015(4) -0.026(5)
N1 0.049(9) 0.023(5) 0.045(5) -0.010(4) 0.009(5) -0.021(6)
N2 0.051(12) 0.036(8) 0.040(7) -0.008(5) 0.010(7) -0.022(7)
N3 0.071(15) 0.035(7) 0.045(7) -0.009(5) 0.019(8) -0.020(8)
N4 0.030(9) 0.013(5) 0.042(6) -0.006(4) 0.002(6) -0.010(5)
N5 0.037(10) 0.021(6) 0.041(6) -0.013(5) 0.013(6) -0.012(6)
C1 0.049(12) 0.023(6) 0.042(6) -0.009(5) 0.009(6) -0.022(6)
C2 0.044(13) 0.027(6) 0.042(6) -0.012(5) 0.009(7) -0.021(6)
C3 0.051(13) 0.020(6) 0.045(7) -0.008(5) 0.009(7) -0.019(6)
C4 0.051(13) 0.020(7) 0.057(9) -0.008(6) 0.008(8) -0.023(7)
C5 0.034(13) 0.026(8) 0.059(10) -0.013(7) 0.000(9) -0.016(8)
C6 0.036(13) 0.023(8) 0.059(10) -0.014(6) 0.003(9) -0.015(8)
C7 0.060(16) 0.026(7) 0.054(9) -0.015(6) 0.015(9) -0.014(8)
C8 0.035(12) 0.025(6) 0.039(7) -0.018(5) 0.011(7) -0.022(6)
C9 0.060(14) 0.028(7) 0.051(9) -0.024(7) 0.023(9) -0.026(8)
C10 0.049(15) 0.029(8) 0.060(11) -0.019(7) 0.021(10) -0.023(8)
C11 0.040(15) 0.022(7) 0.058(11) -0.011(7) 0.016(10) -0.010(8)
C12 0.019(12) 0.020(6) 0.049(9) -0.008(6) 0.007(8) -0.006(7)

loop_
_atom_type_symbol
_atom_type_description
_atom_type_scat_dispersion_real
_atom_type_scat_dispersion_imag
_atom_type_scat_source
C C 0.0033 0.0016 'International Tables Vol C Tables 4.2.6.8 and 6.1.1.4'
H H 0.0000 0.0000 'International Tables Vol C Tables 4.2.6.8 and 6.1.1.4'
N N 0.0061 0.0033 'International Tables Vol C Tables 4.2.6.8 and 6.1.1.4'
S S 0.1246 0.1234 'International Tables Vol C Tables 4.2.6.8 and 6.1.1.4'
Br Br -0.2901 2.4595 'International Tables Vol C Tables 4.2.6.8 and 6.1.1.4'
Fe Fe 0.3463 0.8444 'International Tables Vol C Tables 4.2.6.8 and 6.1.1.4'

loop_
_geom_angle_atom_site_label_1
_geom_angle_atom_site_label_2
_geom_angle_atom_site_label_3
_geom_angle
N1 Fe1 N5 77.5(10)
N1 Fe1 N4 76.8(10)
N5 Fe1 N4 152.3(7)
N1 Fe1 Br2 112.8(6)
N5 Fe1 Br2 99.7(7)
N4 Fe1 Br2 99.6(7)
N1 Fe1 Br1 135.1(6)
N5 Fe1 Br1 94.7(7)
N4 Fe1 Br1 96.2(6)
Br2 Fe1 Br1 112.09(16)
N2 S1 N3 108.4(10)
C2 N1 C1 119.3(19)
C2 N1 Fe1 121.1(19)
C1 N1 Fe1 119.0(19)
C1 N2 S1 122(2)
C2 N3 S1 114(2)
C7 N4 C3 122(3)
C7 N4 Fe1 124(2)
C3 N4 Fe1 113.1(17)
C8 N5 C12 116(2)
C8 N5 Fe1 115.7(17)
C12 N5 Fe1 127.0(19)
N2 C1 C3 124(3)
N2 C1 N1 123(3)
C3 C1 N1 113(3)
N3 C2 N1 132(3)
N3 C2 C8 118(3)
N1 C2 C8 110(2)
N4 C3 C1 118(3)
N4 C3 C4 114(2)
C1 C3 C4 127(3)
C5 C4 C3 119(3)
C4 C5 C6 123(3)
C5 C6 C7 119(3)
N4 C7 C6 122(3)
C9 C8 N5 126(3)
C9 C8 C2 118(3)
N5 C8 C2 115(2)
C8 C9 C10 118(3)
C11 C10 C9 114(3)
C12 C11 C10 121(3)
C11 C12 N5 123(3)

loop_
_geom_bond_atom_site_label_1
_geom_bond_atom_site_label_2
_geom_bond_distance
Fe1 N1 1.966(19)
Fe1 N5 2.10(2)
Fe1 N4 2.12(2)
Fe1 Br2 2.320(4)
Fe1 Br1 2.363(4)
S1 N2 1.62(2)
S1 N3 1.75(3)
N1 C2 1.39(4)
N1 C1 1.40(4)
N2 C1 1.33(3)
N3 C2 1.28(3)
N4 C7 1.33(4)
N4 C3 1.33(4)
N5 C8 1.34(4)
N5 C12 1.36(3)
C1 C3 1.38(4)
C2 C8 1.49(4)
C3 C4 1.64(5)
C4 C5 1.21(4)
C5 C6 1.38(4)
C6 C7 1.40(4)
C8 C9 1.26(4)
C9 C10 1.53(4)
C10 C11 1.37(4)
C11 C12 1.35(3)

loop_
_geom_torsion_atom_site_label_1
_geom_torsion_atom_site_label_2
_geom_torsion_atom_site_label_3
_geom_torsion_atom_site_label_4
_geom_torsion
N3 S1 N2 C1 -4(3)
N2 S1 N3 C2 4(3)
S1 N2 C1 C3 -177(3)
S1 N2 C1 N1 -2(5)
C2 N1 C1 N2 9(4)
Fe1 N1 C1 N2 -179(2)
C2 N1 C1 C3 -175(3)
Fe1 N1 C1 C3 -4(3)
S1 N3 C2 N1 3(5)
S1 N3 C2 C8 -177(2)
C1 N1 C2 N3 -10(4)
Fe1 N1 C2 N3 179(3)
C1 N1 C2 C8 170(3)
Fe1 N1 C2 C8 -1(3)
C7 N4 C3 C1 178(3)
Fe1 N4 C3 C1 -6(4)
C7 N4 C3 C4 8(4)
Fe1 N4 C3 C4 -175.6(17)
N2 C1 C3 N4 -178(3)
N1 C1 C3 N4 7(4)
N2 C1 C3 C4 -10(5)
N1 C1 C3 C4 174(3)
N4 C3 C4 C5 -7(4)
C1 C3 C4 C5 -175(3)
C3 C4 C5 C6 4(5)
C4 C5 C6 C7 -1(6)
C3 N4 C7 C6 -6(6)
Fe1 N4 C7 C6 178(3)
C5 C6 C7 N4 1(6)
C12 N5 C8 C9 -2(5)
Fe1 N5 C8 C9 -172(3)
C12 N5 C8 C2 173(3)
Fe1 N5 C8 C2 3(3)
N3 C2 C8 C9 -6(5)
N1 C2 C8 C9 174(3)
N3 C2 C8 N5 179(3)
N1 C2 C8 N5 -1(4)
N5 C8 C9 C10 -5(5)
C2 C8 C9 C10 -179(3)
C8 C9 C10 C11 3(4)
C9 C10 C11 C12 5(5)
C10 C11 C12 N5 -13(6)
C8 N5 C12 C11 11(5)
Fe1 N5 C12 C11 179(3)
